data_2242514
loop_
_publ_author_name
'Clarke, Zane'
'Barnes, Evan'
'Prichard, Kate L.'
'Mares, Laura J.'
'Clegg, Jack K.'
'McCluskey, Adam'
'Houston, Todd A.'
'Simone, Michela I.'

_publ_section_title
;
 The crystal structures of
 3-<i>O</i>-benzyl-1,2-<i>O</i>-isopropylidene-5-<i>O</i>-methanesulfonyl-6-<i>O</i>-triphenylmethyl-\a-<small>D</small>-glucofuranose
 and its azide displacement product
;
_journal_coeditor_code SU5437
_journal_issue 6
_journal_name_full 'Acta Crystallographica Section E'
_journal_page_first 862
_journal_page_last 867
_journal_paper_doi 10.1107/S205698901800765X
_journal_volume 74
_journal_year 2018
_chemical_formula_iupac 'C35 H35 N3 O5'
_chemical_formula_moiety 'C35 H35 N3 O5'
_chemical_formula_sum 'C35 H35 N3 O5'
_chemical_formula_weight 577.66
_chemical_name_common
5-Azido-3-<i>O</i>-benzyl-5-deoxy-1,2-<i>O</i>-isopropylidene-6-<i>O</i>-triphenylmethyl-\b-<i>L</i>-idofuranose
_chemical_name_systematic
(3a<i>R</i>,5<i>S</i>,6<i>S</i>,6a<i>R</i>)-5-[1-Azido-2-(trityloxy)ethyl]-6-benzyloxy-2,2-dimethyltetrahydrofuro[2,3-<i>d</i>][1,3]dioxole
_space_group_crystal_system orthorhombic
_space_group_IT_number 19
_space_group_name_Hall 'P 2ac 2ab'
_space_group_name_H-M_alt 'P 21 21 21'
_symmetry_space_group_name_Hall 'P 2ac 2ab'
_symmetry_space_group_name_H-M 'P 21 21 21'
_atom_sites_solution_hydrogens geom
_atom_sites_solution_primary direct
_atom_sites_solution_secondary difmap
_audit_creation_method SHELXL-2018/3
_cell_angle_alpha 90
_cell_angle_beta 90
_cell_angle_gamma 90
_cell_formula_units_Z 4
_cell_length_a 10.09430(10)
_cell_length_b 10.96250(10)
_cell_length_c 27.5392(2)
_cell_measurement_reflns_used 46634
_cell_measurement_temperature 150(2)
_cell_measurement_theta_max 76.00
_cell_measurement_theta_min 4.30
_cell_volume 3047.45(5)
_computing_cell_refinement
;
CrysAlis PRO (Agilent, 2015)
;
_computing_data_collection
;
CrysAlis PRO (Agilent, 2015)
;
_computing_data_reduction
;
CrysAlis PRO (Agilent, 2015)
;
_computing_molecular_graphics
;
PLATON (Spek, 2009) and Mercury (Macrae <i>et al.</i>,  2008)
;
_computing_publication_material
;
SHELXL2018 (Sheldrick, 2015b) and publCIF (Westrip, 2010)
;
_computing_structure_refinement
;
SHELXL2018 (Sheldrick, 2015b)
;
_computing_structure_solution
;
SIR97 (Altomare <i>et al.</i>,  1999)
;
_diffrn_ambient_temperature 150(2)
_diffrn_detector_area_resol_mean 10.5861
_diffrn_measured_fraction_theta_full 1.000
_diffrn_measured_fraction_theta_max 0.999
_diffrn_measurement_device_type 'Agilent SuperNova, Dual, Cu at zero, Atlas'
_diffrn_measurement_method \w
_diffrn_radiation_monochromator mirror
_diffrn_radiation_source 'SuperNova (Cu) X-ray Source'
_diffrn_radiation_type CuK\a
_diffrn_radiation_wavelength 1.54178
_diffrn_reflns_av_R_equivalents 0.0376
_diffrn_reflns_limit_h_max 12
_diffrn_reflns_limit_h_min -12
_diffrn_reflns_limit_k_max 13
_diffrn_reflns_limit_k_min -13
_diffrn_reflns_limit_l_max 34
_diffrn_reflns_limit_l_min -33
_diffrn_reflns_number 73112
_diffrn_reflns_theta_full 67.679
_diffrn_reflns_theta_max 76.463
_diffrn_reflns_theta_min 3.209
_exptl_absorpt_coefficient_mu 0.684
_exptl_absorpt_correction_T_max 1.000
_exptl_absorpt_correction_T_min 0.676
_exptl_absorpt_correction_type multi-scan
_exptl_absorpt_process_details
;
(CrysAlis PRO; Rigaku OD, 2015)
;
_exptl_crystal_colour colourless
_exptl_crystal_density_diffrn 1.259
_exptl_crystal_description 'prismatic fragment'
_exptl_crystal_F_000 1224
_exptl_crystal_size_max 0.256
_exptl_crystal_size_mid 0.146
_exptl_crystal_size_min 0.131
_refine_diff_density_max 0.389
_refine_diff_density_min -0.185
_refine_ls_abs_structure_details
;
Flack <i>x</i> determined using 2717 quotients
[(<i>I</i>^+^)-(<i>I</i>^-^)]/[(<i>I</i>^+^)+(<i>I</i>^-^)]
(Parsons <i>et al.</i>,  2013)
;
_refine_ls_abs_structure_Flack -0.02(3)
_refine_ls_extinction_coef 0.0007(2)
_refine_ls_extinction_expression Fc^*^=kFc[1+0.001xFc^2^\l^3^/sin(2\q)]^-1/4^
_refine_ls_extinction_method
;
(SHELXL2018; Sheldrick, 2015b)
;
_refine_ls_goodness_of_fit_ref 1.027
_refine_ls_hydrogen_treatment constr
_refine_ls_matrix_type full
_refine_ls_number_parameters 391
_refine_ls_number_reflns 6389
_refine_ls_number_restraints 0
_refine_ls_restrained_S_all 1.027
_refine_ls_R_factor_all 0.0297
_refine_ls_R_factor_gt 0.0293
_refine_ls_shift/su_max 0.000
_refine_ls_shift/su_mean 0.000
_refine_ls_structure_factor_coef Fsqd
_refine_ls_weighting_details 'w=1/[\s^2^(Fo^2^)+(0.0636P)^2^+0.2613P] where P=(Fo^2^+2Fc^2^)/3'
_refine_ls_weighting_scheme calc
_refine_ls_wR_factor_gt 0.0845
_refine_ls_wR_factor_ref 0.0852
_reflns_number_gt 6282
_reflns_number_total 6389
_reflns_threshold_expression 'I > 2\s(I)'
_cod_data_source_file su5437sup1.cif
_cod_data_source_block 4
_cod_database_code 2242514
_shelx_space_group_comment
;
The symmetry employed for this shelxl refinement is uniquely defined
by the following loop, which should always be used as a source of
symmetry information in preference to the above space-group names.
They are only intended as comments.
;

loop_
_space_group_symop_operation_xyz
'x, y, z'
'-x+1/2, -y, z+1/2'
'x+1/2, -y+1/2, -z'
'-x, y+1/2, -z+1/2'

loop_
_atom_site_type_symbol
_atom_site_label
_atom_site_fract_x
_atom_site_fract_y
_atom_site_fract_z
_atom_site_U_iso_or_equiv
_atom_site_adp_type
_atom_site_calc_flag
_atom_site_occupancy
O O1 0.18408(10) 0.60187(9) 0.10645(4) 0.0270(2) Uani d 1
O O2 0.00591(11) 0.70764(11) 0.13994(4) 0.0328(3) Uani d 1
O O3 -0.13375(11) 0.56706(10) 0.10832(4) 0.0296(2) Uani d 1
O O4 0.10606(11) 0.44527(11) 0.02350(4) 0.0291(2) Uani d 1
O O5 0.15534(10) 0.23286(9) 0.13663(4) 0.0246(2) Uani d 1
N N1 0.35781(13) 0.41981(12) 0.14726(5) 0.0300(3) Uani d 1
N N2 0.43200(15) 0.50814(14) 0.14439(5) 0.0354(3) Uani d 1
N N3 0.5025(2) 0.58666(18) 0.14562(9) 0.0598(5) Uani d 1
C C1 0.06810(15) 0.66879(13) 0.09676(6) 0.0268(3) Uani d 1
H H1 0.086933 0.739408 0.074834 0.032 Uiso calc 1
C C2 -0.03197(15) 0.58033(13) 0.07341(5) 0.0261(3) Uani d 1
H H2 -0.065704 0.610124 0.041393 0.031 Uiso calc 1
C C3 0.04319(15) 0.45956(13) 0.06926(5) 0.0248(3) Uani d 1
H H4 -0.016245 0.388852 0.076452 0.030 Uiso calc 1
C C4 0.14788(14) 0.47460(12) 0.10874(5) 0.0236(3) Uani d 1
H H5 0.106924 0.457226 0.141073 0.028 Uiso calc 1
C C5 0.27373(14) 0.39970(13) 0.10348(5) 0.0246(3) Uani d 1
H H6 0.323017 0.427614 0.074010 0.030 Uiso calc 1
C C6 0.24742(14) 0.26381(13) 0.09944(5) 0.0255(3) Uani d 1
H H6A 0.210161 0.244124 0.067120 0.031 Uiso calc 1
H H6B 0.330759 0.217442 0.103720 0.031 Uiso calc 1
C C7 -0.13035(16) 0.67123(14) 0.13941(6) 0.0284(3) Uani d 1
C C8 -0.16999(18) 0.6312(2) 0.18961(6) 0.0403(4) Uani d 1
H H8A -0.261046 0.600252 0.188955 0.060 Uiso calc 1
H H8B -0.164574 0.700762 0.211883 0.060 Uiso calc 1
H H8C -0.110156 0.566556 0.200704 0.060 Uiso calc 1
C C9 -0.21657(19) 0.77199(16) 0.11883(7) 0.0397(4) Uani d 1
H H9A -0.186880 0.791990 0.085902 0.060 Uiso calc 1
H H9B -0.209628 0.844528 0.139474 0.060 Uiso calc 1
H H9C -0.308936 0.744573 0.117824 0.060 Uiso calc 1
C C10 0.01360(17) 0.42805(18) -0.01546(6) 0.0383(4) Uani d 1
H H10A -0.012860 0.508124 -0.028962 0.046 Uiso calc 1
H H10B -0.066870 0.386567 -0.003230 0.046 Uiso calc 1
C C11 0.07737(15) 0.35211(16) -0.05432(6) 0.0302(3) Uani d 1
C C12 0.11051(18) 0.23157(16) -0.04514(6) 0.0354(4) Uani d 1
H H12 0.093305 0.197681 -0.014029 0.042 Uiso calc 1
C C13 0.16831(19) 0.15995(16) -0.08068(7) 0.0382(4) Uani d 1
H H13 0.190812 0.077529 -0.073932 0.046 Uiso calc 1
C C14 0.19326(18) 0.20894(18) -0.12618(6) 0.0374(4) Uani d 1
H H14 0.233078 0.159988 -0.150614 0.045 Uiso calc 1
C C15 0.16047(17) 0.32848(18) -0.13608(6) 0.0370(4) Uani d 1
H H15 0.177332 0.361637 -0.167347 0.044 Uiso calc 1
C C16 0.10255(16) 0.40072(16) -0.10021(6) 0.0338(3) Uani d 1
H H16 0.080218 0.483138 -0.107031 0.041 Uiso calc 1
C C17 0.13412(14) 0.10522(12) 0.14551(5) 0.0221(3) Uani d 1
C C18 0.25661(14) 0.04939(14) 0.17016(5) 0.0247(3) Uani d 1
C C19 0.33940(15) 0.12422(15) 0.19749(5) 0.0295(3) Uani d 1
H H19 0.323232 0.209544 0.198606 0.035 Uiso calc 1
C C20 0.44561(17) 0.07539(18) 0.22319(6) 0.0380(4) Uani d 1
H H20 0.501120 0.127678 0.241697 0.046 Uiso calc 1
C C21 0.47113(18) -0.04860(19) 0.22204(7) 0.0425(4) Uani d 1
H H21 0.543924 -0.081546 0.239532 0.051 Uiso calc 1
C C22 0.38886(18) -0.12450(17) 0.19494(7) 0.0393(4) Uani d 1
H H22 0.405765 -0.209706 0.193810 0.047 Uiso calc 1
C C23 0.28199(16) -0.07606(15) 0.16951(6) 0.0305(3) Uani d 1
H H23 0.225656 -0.128736 0.151509 0.037 Uiso calc 1
C C24 0.09417(14) 0.04392(13) 0.09745(5) 0.0239(3) Uani d 1
C C25 0.18732(16) -0.01114(14) 0.06702(5) 0.0280(3) Uani d 1
H H25 0.277293 -0.015847 0.076968 0.034 Uiso calc 1
C C26 0.14980(18) -0.05930(15) 0.02220(6) 0.0332(3) Uani d 1
H H26 0.214126 -0.096942 0.001967 0.040 Uiso calc 1
C C27 0.0192(2) -0.05246(16) 0.00708(6) 0.0359(4) Uani d 1
H H27 -0.006660 -0.087082 -0.023088 0.043 Uiso calc 1
C C28 -0.07333(17) 0.00507(18) 0.03617(6) 0.0358(4) Uani d 1
H H28 -0.162552 0.011971 0.025543 0.043 Uiso calc 1
C C29 -0.03610(16) 0.05300(15) 0.08105(6) 0.0301(3) Uani d 1
H H29 -0.100456 0.092409 0.100731 0.036 Uiso calc 1
C C30 0.02126(14) 0.10232(13) 0.18324(5) 0.0231(3) Uani d 1
C C31 -0.02863(15) 0.20958(14) 0.20323(5) 0.0260(3) Uani d 1
H H31 0.003067 0.286132 0.191984 0.031 Uiso calc 1
C C32 -0.12446(16) 0.20572(15) 0.23951(6) 0.0298(3) Uani d 1
H H32 -0.157422 0.279573 0.252919 0.036 Uiso calc 1
C C33 -0.17216(15) 0.09483(16) 0.25623(5) 0.0298(3) Uani d 1
H H33 -0.236550 0.092243 0.281369 0.036 Uiso calc 1
C C34 -0.12473(16) -0.01243(15) 0.23581(6) 0.0293(3) Uani d 1
H H34 -0.158170 -0.088721 0.246647 0.035 Uiso calc 1
C C35 -0.02869(15) -0.00910(14) 0.19965(5) 0.0272(3) Uani d 1
H H35 0.003151 -0.083097 0.186006 0.033 Uiso calc 1

loop_
_atom_site_aniso_label
_atom_site_aniso_U_11
_atom_site_aniso_U_22
_atom_site_aniso_U_33
_atom_site_aniso_U_12
_atom_site_aniso_U_13
_atom_site_aniso_U_23
O1 0.0230(5) 0.0237(5) 0.0343(5) -0.0036(4) -0.0021(4) 0.0010(4)
O2 0.0263(5) 0.0339(6) 0.0380(6) -0.0031(5) -0.0022(4) -0.0108(5)
O3 0.0262(5) 0.0293(5) 0.0332(6) -0.0044(4) 0.0042(4) -0.0081(4)
O4 0.0251(5) 0.0395(6) 0.0228(5) 0.0016(5) -0.0013(4) -0.0039(4)
O5 0.0245(5) 0.0235(5) 0.0259(5) 0.0000(4) 0.0055(4) 0.0011(4)
N1 0.0248(6) 0.0338(7) 0.0314(7) -0.0023(5) -0.0049(5) 0.0024(5)
N2 0.0290(7) 0.0374(7) 0.0398(7) -0.0013(6) -0.0027(6) -0.0040(6)
N3 0.0427(9) 0.0518(10) 0.0849(15) -0.0151(9) -0.0110(9) -0.0058(10)
C1 0.0260(7) 0.0247(6) 0.0297(7) -0.0020(5) -0.0027(6) 0.0021(5)
C2 0.0232(6) 0.0294(7) 0.0257(7) -0.0013(5) -0.0015(5) -0.0013(5)
C3 0.0229(6) 0.0273(6) 0.0240(7) -0.0017(5) 0.0002(5) -0.0024(5)
C4 0.0233(6) 0.0233(6) 0.0242(6) -0.0030(5) 0.0000(5) 0.0006(5)
C5 0.0227(6) 0.0277(7) 0.0234(6) -0.0022(5) 0.0009(5) 0.0017(5)
C6 0.0244(7) 0.0271(7) 0.0250(6) -0.0003(5) 0.0048(5) 0.0016(5)
C7 0.0255(7) 0.0280(7) 0.0317(7) -0.0006(6) -0.0017(6) -0.0057(6)
C8 0.0345(8) 0.0554(10) 0.0309(8) 0.0002(8) 0.0004(7) -0.0038(7)
C9 0.0333(8) 0.0336(8) 0.0522(10) 0.0029(7) -0.0048(8) -0.0029(7)
C10 0.0307(8) 0.0541(10) 0.0299(8) 0.0096(8) -0.0066(6) -0.0103(7)
C11 0.0233(7) 0.0414(8) 0.0259(7) 0.0015(6) -0.0049(5) -0.0057(6)
C12 0.0368(9) 0.0410(8) 0.0284(7) -0.0008(7) 0.0012(6) 0.0025(6)
C13 0.0395(9) 0.0361(8) 0.0391(9) 0.0010(7) 0.0035(7) -0.0033(7)
C14 0.0302(8) 0.0480(10) 0.0339(8) -0.0024(7) 0.0030(6) -0.0101(7)
C15 0.0297(8) 0.0549(10) 0.0263(7) -0.0035(7) 0.0007(6) 0.0039(7)
C16 0.0277(7) 0.0407(8) 0.0331(8) -0.0002(6) -0.0046(6) 0.0028(7)
C17 0.0206(6) 0.0234(6) 0.0224(6) 0.0002(5) 0.0020(5) 0.0003(5)
C18 0.0209(6) 0.0297(7) 0.0234(6) 0.0005(5) 0.0024(5) 0.0030(5)
C19 0.0260(7) 0.0357(8) 0.0269(7) -0.0015(6) -0.0002(6) 0.0018(6)
C20 0.0276(8) 0.0522(10) 0.0341(8) -0.0047(8) -0.0062(6) 0.0052(7)
C21 0.0279(8) 0.0562(11) 0.0433(9) 0.0059(8) -0.0048(7) 0.0146(8)
C22 0.0319(8) 0.0381(8) 0.0479(10) 0.0069(7) 0.0017(7) 0.0129(7)
C23 0.0267(7) 0.0297(7) 0.0350(8) 0.0015(6) 0.0015(6) 0.0060(6)
C24 0.0252(7) 0.0249(6) 0.0217(6) -0.0014(5) 0.0024(5) 0.0017(5)
C25 0.0287(7) 0.0283(7) 0.0271(7) 0.0005(6) 0.0045(6) 0.0011(6)
C26 0.0417(9) 0.0307(7) 0.0271(7) 0.0005(7) 0.0084(6) 0.0004(6)
C27 0.0473(10) 0.0375(8) 0.0230(7) -0.0076(7) -0.0001(6) -0.0003(6)
C28 0.0323(8) 0.0484(9) 0.0268(7) -0.0053(7) -0.0027(6) 0.0015(7)
C29 0.0262(7) 0.0394(8) 0.0248(7) 0.0007(6) 0.0007(6) 0.0002(6)
C30 0.0203(6) 0.0287(7) 0.0201(6) -0.0011(5) -0.0008(5) 0.0003(5)
C31 0.0253(7) 0.0284(7) 0.0243(6) -0.0007(6) 0.0004(6) -0.0022(5)
C32 0.0287(7) 0.0357(8) 0.0249(7) 0.0022(6) 0.0016(6) -0.0065(6)
C33 0.0248(7) 0.0444(8) 0.0201(6) -0.0009(6) 0.0015(5) 0.0004(6)
C34 0.0257(7) 0.0353(7) 0.0269(7) -0.0044(6) 0.0013(6) 0.0048(6)
C35 0.0251(7) 0.0287(7) 0.0277(7) -0.0013(6) 0.0022(6) 0.0008(6)

loop_
_atom_type_symbol
_atom_type_description
_atom_type_scat_dispersion_real
_atom_type_scat_dispersion_imag
_atom_type_scat_source
C C 0.0181 0.0091 'International Tables Vol C Tables 4.2.6.8 and 6.1.1.4'
H H 0.0000 0.0000 'International Tables Vol C Tables 4.2.6.8 and 6.1.1.4'
N N 0.0311 0.0180 'International Tables Vol C Tables 4.2.6.8 and 6.1.1.4'
O O 0.0492 0.0322 'International Tables Vol C Tables 4.2.6.8 and 6.1.1.4'

loop_
_geom_angle_atom_site_label_1
_geom_angle_atom_site_label_2
_geom_angle_atom_site_label_3
_geom_angle
C1 O1 C4 107.55(10)
C1 O2 C7 109.54(11)
C2 O3 C7 107.93(11)
C3 O4 C10 112.81(12)
C6 O5 C17 116.87(11)
N2 N1 C5 114.34(13)
N3 N2 N1 174.2(2)
O1 C1 O2 111.58(12)
O1 C1 C2 107.25(11)
O2 C1 C2 104.48(12)
O1 C1 H1 111.1
O2 C1 H1 111.1
C2 C1 H1 111.1
O3 C2 C3 108.77(12)
O3 C2 C1 104.90(11)
C3 C2 C1 104.51(12)
O3 C2 H2 112.7
C3 C2 H2 112.7
C1 C2 H2 112.7
O4 C3 C4 109.57(12)
O4 C3 C2 112.54(12)
C4 C3 C2 101.35(11)
O4 C3 H4 111.0
C4 C3 H4 111.0
C2 C3 H4 111.0
O1 C4 C5 107.85(11)
O1 C4 C3 104.40(11)
C5 C4 C3 116.94(12)
O1 C4 H5 109.1
C5 C4 H5 109.1
C3 C4 H5 109.1
N1 C5 C4 108.60(12)
N1 C5 C6 107.72(12)
C4 C5 C6 113.03(12)
N1 C5 H6 109.1
C4 C5 H6 109.1
C6 C5 H6 109.1
O5 C6 C5 107.18(12)
O5 C6 H6A 110.3
C5 C6 H6A 110.3
O5 C6 H6B 110.3
C5 C6 H6B 110.3
H6A C6 H6B 108.5
O3 C7 O2 104.61(12)
O3 C7 C8 108.15(13)
O2 C7 C8 109.10(13)
O3 C7 C9 110.17(13)
O2 C7 C9 110.61(13)
C8 C7 C9 113.78(15)
C7 C8 H8A 109.5
C7 C8 H8B 109.5
H8A C8 H8B 109.5
C7 C8 H8C 109.5
H8A C8 H8C 109.5
H8B C8 H8C 109.5
C7 C9 H9A 109.5
C7 C9 H9B 109.5
H9A C9 H9B 109.5
C7 C9 H9C 109.5
H9A C9 H9C 109.5
H9B C9 H9C 109.5
O4 C10 C11 109.10(13)
O4 C10 H10A 109.9
C11 C10 H10A 109.9
O4 C10 H10B 109.9
C11 C10 H10B 109.9
H10A C10 H10B 108.3
C12 C11 C16 119.04(15)
C12 C11 C10 120.14(15)
C16 C11 C10 120.81(16)
C13 C12 C11 120.90(16)
C13 C12 H12 119.5
C11 C12 H12 119.5
C12 C13 C14 119.74(17)
C12 C13 H13 120.1
C14 C13 H13 120.1
C15 C14 C13 120.23(17)
C15 C14 H14 119.9
C13 C14 H14 119.9
C14 C15 C16 120.01(16)
C14 C15 H15 120.0
C16 C15 H15 120.0
C15 C16 C11 120.08(16)
C15 C16 H16 120.0
C11 C16 H16 120.0
O5 C17 C24 108.54(11)
O5 C17 C18 110.07(11)
C24 C17 C18 114.63(12)
O5 C17 C30 104.18(11)
C24 C17 C30 112.15(11)
C18 C17 C30 106.76(11)
C19 C18 C23 118.44(14)
C19 C18 C17 119.13(13)
C23 C18 C17 122.20(13)
C18 C19 C20 120.71(16)
C18 C19 H19 119.6
C20 C19 H19 119.6
C21 C20 C19 120.64(17)
C21 C20 H20 119.7
C19 C20 H20 119.7
C20 C21 C22 119.22(17)
C20 C21 H21 120.4
C22 C21 H21 120.4
C23 C22 C21 120.27(17)
C23 C22 H22 119.9
C21 C22 H22 119.9
C22 C23 C18 120.71(16)
C22 C23 H23 119.6
C18 C23 H23 119.6
C29 C24 C25 118.14(14)
C29 C24 C17 119.66(13)
C25 C24 C17 121.91(13)
C24 C25 C26 120.77(15)
C24 C25 H25 119.6
C26 C25 H25 119.6
C27 C26 C25 120.28(15)
C27 C26 H26 119.9
C25 C26 H26 119.9
C28 C27 C26 119.58(15)
C28 C27 H27 120.2
C26 C27 H27 120.2
C27 C28 C29 120.21(16)
C27 C28 H28 119.9
C29 C28 H28 119.9
C28 C29 C24 120.96(15)
C28 C29 H29 119.5
C24 C29 H29 119.5
C31 C30 C35 118.69(13)
C31 C30 C17 121.06(13)
C35 C30 C17 120.18(13)
C32 C31 C30 120.64(14)
C32 C31 H31 119.7
C30 C31 H31 119.7
C33 C32 C31 120.44(14)
C33 C32 H32 119.8
C31 C32 H32 119.8
C32 C33 C34 119.23(14)
C32 C33 H33 120.4
C34 C33 H33 120.4
C35 C34 C33 120.55(15)
C35 C34 H34 119.7
C33 C34 H34 119.7
C34 C35 C30 120.43(15)
C34 C35 H35 119.8
C30 C35 H35 119.8

loop_
_geom_bond_atom_site_label_1
_geom_bond_atom_site_label_2
_geom_bond_distance
O1 C1 1.4071(18)
O1 C4 1.4437(16)
O2 C1 1.4106(19)
O2 C7 1.4323(19)
O3 C2 1.4146(18)
O3 C7 1.4276(17)
O4 C3 1.4197(17)
O4 C10 1.4346(19)
O5 C6 1.4241(17)
O5 C17 1.4365(17)
N1 N2 1.227(2)
N1 C5 1.4907(18)
N2 N3 1.118(2)
C1 C2 1.541(2)
C1 H1 1.0000
C2 C3 1.530(2)
C2 H2 1.0000
C3 C4 1.5251(19)
C3 H4 1.0000
C4 C5 1.519(2)
C4 H5 1.0000
C5 C6 1.517(2)
C5 H6 1.0000
C6 H6A 0.9900
C6 H6B 0.9900
C7 C8 1.505(2)
C7 C9 1.516(2)
C8 H8A 0.9800
C8 H8B 0.9800
C8 H8C 0.9800
C9 H9A 0.9800
C9 H9B 0.9800
C9 H9C 0.9800
C10 C11 1.501(2)
C10 H10A 0.9900
C10 H10B 0.9900
C11 C12 1.386(2)
C11 C16 1.395(2)
C12 C13 1.384(2)
C12 H12 0.9500
C13 C14 1.386(3)
C13 H13 0.9500
C14 C15 1.379(3)
C14 H14 0.9500
C15 C16 1.395(2)
C15 H15 0.9500
C16 H16 0.9500
C17 C24 1.5383(19)
C17 C18 1.5376(19)
C17 C30 1.5422(19)
C18 C19 1.392(2)
C18 C23 1.399(2)
C19 C20 1.392(2)
C19 H19 0.9500
C20 C21 1.384(3)
C20 H20 0.9500
C21 C22 1.392(3)
C21 H21 0.9500
C22 C23 1.392(2)
C22 H22 0.9500
C23 H23 0.9500
C24 C29 1.394(2)
C24 C25 1.397(2)
C25 C26 1.395(2)
C25 H25 0.9500
C26 C27 1.384(3)
C26 H26 0.9500
C27 C28 1.383(3)
C27 H27 0.9500
C28 C29 1.395(2)
C28 H28 0.9500
C29 H29 0.9500
C30 C31 1.393(2)
C30 C35 1.396(2)
C31 C32 1.391(2)
C31 H31 0.9500
C32 C33 1.386(2)
C32 H32 0.9500
C33 C34 1.388(2)
C33 H33 0.9500
C34 C35 1.390(2)
C34 H34 0.9500
C35 H35 0.9500

loop_
_geom_hbond_atom_site_label_D
_geom_hbond_atom_site_label_H
_geom_hbond_atom_site_label_A
_geom_hbond_site_symmetry_A
_geom_hbond_distance_DH
_geom_hbond_distance_HA
_geom_hbond_distance_DA
_geom_hbond_angle_DHA
C13 H13 O3 3_555 0.95 2.56 3.281(2) 133
C1 H1 Cg5 1_565 1.00 2.90 3.8014(16) 150
C8 H8C Cg6 4_555 0.98 2.91 3.5435(18) 123
C12 H12 Cg5 1_555 0.95 2.88 3.7503(18) 153
C15 H15 Cg6 3_555 0.95 2.91 3.6050(18) 131

loop_
_geom_torsion_atom_site_label_1
_geom_torsion_atom_site_label_2
_geom_torsion_atom_site_label_3
_geom_torsion_atom_site_label_4
_geom_torsion
C4 O1 C1 O2 92.03(13)
C4 O1 C1 C2 -21.82(15)
C7 O2 C1 O1 -127.43(12)
C7 O2 C1 C2 -11.87(15)
C7 O3 C2 C3 134.00(12)
C7 O3 C2 C1 22.64(15)
O1 C1 C2 O3 111.98(13)
O2 C1 C2 O3 -6.57(15)
O1 C1 C2 C3 -2.41(15)
O2 C1 C2 C3 -120.95(12)
C10 O4 C3 C4 178.79(13)
C10 O4 C3 C2 -69.26(16)
O3 C2 C3 O4 155.11(12)
C1 C2 C3 O4 -93.26(14)
O3 C2 C3 C4 -87.93(13)
C1 C2 C3 C4 23.70(14)
C1 O1 C4 C5 162.76(12)
C1 O1 C4 C3 37.73(14)
O4 C3 C4 O1 81.90(13)
C2 C3 C4 O1 -37.20(13)
O4 C3 C4 C5 -37.14(16)
C2 C3 C4 C5 -156.24(12)
N2 N1 C5 C4 -87.25(16)
N2 N1 C5 C6 150.02(14)
O1 C4 C5 N1 67.21(14)
C3 C4 C5 N1 -175.62(12)
O1 C4 C5 C6 -173.32(11)
C3 C4 C5 C6 -56.15(16)
C17 O5 C6 C5 -168.94(11)
N1 C5 C6 O5 73.10(14)
C4 C5 C6 O5 -46.88(16)
C2 O3 C7 O2 -30.07(16)
C2 O3 C7 C8 -146.25(13)
C2 O3 C7 C9 88.83(15)
C1 O2 C7 O3 25.84(16)
C1 O2 C7 C8 141.36(14)
C1 O2 C7 C9 -92.76(15)
C3 O4 C10 C11 -150.62(14)
O4 C10 C11 C12 66.0(2)
O4 C10 C11 C16 -114.86(17)
C16 C11 C12 C13 0.3(3)
C10 C11 C12 C13 179.44(16)
C11 C12 C13 C14 -0.2(3)
C12 C13 C14 C15 -0.1(3)
C13 C14 C15 C16 0.3(3)
C14 C15 C16 C11 -0.2(3)
C12 C11 C16 C15 -0.1(2)
C10 C11 C16 C15 -179.25(15)
C6 O5 C17 C24 -54.81(15)
C6 O5 C17 C18 71.38(15)
C6 O5 C17 C30 -174.48(11)
O5 C17 C18 C19 25.84(17)
C24 C17 C18 C19 148.52(13)
C30 C17 C18 C19 -86.65(15)
O5 C17 C18 C23 -159.64(13)
C24 C17 C18 C23 -36.96(19)
C30 C17 C18 C23 87.87(16)
C23 C18 C19 C20 0.6(2)
C17 C18 C19 C20 175.29(14)
C18 C19 C20 C21 0.1(3)
C19 C20 C21 C22 -0.2(3)
C20 C21 C22 C23 -0.3(3)
C21 C22 C23 C18 0.9(3)
C19 C18 C23 C22 -1.1(2)
C17 C18 C23 C22 -175.62(14)
O5 C17 C24 C29 -80.11(16)
C18 C17 C24 C29 156.39(13)
C30 C17 C24 C29 34.45(18)
O5 C17 C24 C25 93.58(15)
C18 C17 C24 C25 -29.91(19)
C30 C17 C24 C25 -151.86(13)
C29 C24 C25 C26 -2.1(2)
C17 C24 C25 C26 -175.92(13)
C24 C25 C26 C27 0.4(2)
C25 C26 C27 C28 1.6(3)
C26 C27 C28 C29 -1.7(3)
C27 C28 C29 C24 -0.1(3)
C25 C24 C29 C28 2.0(2)
C17 C24 C29 C28 175.90(14)
O5 C17 C30 C31 -4.74(17)
C24 C17 C30 C31 -121.94(14)
C18 C17 C30 C31 111.73(15)
O5 C17 C30 C35 178.22(12)
C24 C17 C30 C35 61.02(17)
C18 C17 C30 C35 -65.31(16)
C35 C30 C31 C32 1.3(2)
C17 C30 C31 C32 -175.82(13)
C30 C31 C32 C33 -0.2(2)
C31 C32 C33 C34 -1.0(2)
C32 C33 C34 C35 1.2(2)
C33 C34 C35 C30 -0.2(2)
C31 C30 C35 C34 -1.1(2)
C17 C30 C35 C34 176.04(13)

_cod_database_fobs_code 2242514
